data_4070111
loop_
_publ_author_name
'Brusey, Sarah A.'
'Banide, Emilie V.'
'D\"orrich, Steffen'
'O&#x2019;Donohue, Paul'
'Ortin, Yannick'
'M\"uller-Bunz, Helge'
'Long, Conor'
'Evans, Paul'
'McGlinchey, Michael J.'

_publ_section_title
;
 X-ray Crystallographic and NMR Spectroscopic Study of
 (\h2-Alkene)(\m-alkyne)pentacarbonyldicobalt Complexes: Arrested
 Pauson&#x2212;Khand Reaction Intermediates
;
_journal_issue 21
_journal_name_full Organometallics
_journal_page_first 6308
_journal_paper_doi 10.1021/om900615m
_journal_volume 28
_journal_year 2009
_chemical_formula_moiety 'C29 H15 N O6 Co2, C H Cl3'
_chemical_formula_sum 'C30 H16 Cl3 Co2 N O6'
_chemical_formula_weight 710.65
_chemical_name_systematic
; 
 ? 
;
_space_group_IT_number 14
_symmetry_cell_setting monoclinic
_symmetry_space_group_name_Hall '-P 2ybc'
_symmetry_space_group_name_H-M 'P 1 21/c 1'
_atom_sites_solution_hydrogens difmap
_atom_sites_solution_primary direct
_atom_sites_solution_secondary difmap
_audit_creation_method SHELXL-97
_cell_angle_alpha 90.00
_cell_angle_beta 93.813(2)
_cell_angle_gamma 90.00
_cell_formula_units_Z 4
_cell_length_a 10.7596(9)
_cell_length_b 12.5615(11)
_cell_length_c 20.7266(17)
_cell_measurement_reflns_used 5232
_cell_measurement_temperature 100(2)
_cell_measurement_theta_max 28.22
_cell_measurement_theta_min 2.50
_cell_volume 2795.1(4)
_computing_cell_refinement 'Bruker SAINT'
_computing_data_collection 'Bruker SMART'
_computing_data_reduction 'Bruker SAINT'
_computing_molecular_graphics 'Bruker SHELXTL'
_computing_publication_material 'Bruker SHELXTL'
_computing_structure_refinement 'SHELXL-97 (Sheldrick, 1997)'
_computing_structure_solution 'SHELXS-97 (Sheldrick, 1990)'
_diffrn_ambient_temperature 100(2)
_diffrn_detector_area_resol_mean 8.366
_diffrn_measured_fraction_theta_full 0.993
_diffrn_measured_fraction_theta_max 0.993
_diffrn_measurement_device_type 'CCD area detector'
_diffrn_measurement_method '\f and \w scans'
_diffrn_radiation_monochromator graphite
_diffrn_radiation_source 'sealed tube'
_diffrn_radiation_type MoK\a
_diffrn_radiation_wavelength 0.71073
_diffrn_reflns_av_R_equivalents 0.0284
_diffrn_reflns_av_sigmaI/netI 0.0255
_diffrn_reflns_limit_h_max 14
_diffrn_reflns_limit_h_min -14
_diffrn_reflns_limit_k_max 16
_diffrn_reflns_limit_k_min -16
_diffrn_reflns_limit_l_max 27
_diffrn_reflns_limit_l_min -27
_diffrn_reflns_number 27930
_diffrn_reflns_theta_full 28.33
_diffrn_reflns_theta_max 28.33
_diffrn_reflns_theta_min 1.90
_exptl_absorpt_coefficient_mu 1.520
_exptl_absorpt_correction_T_max 0.6584
_exptl_absorpt_correction_T_min 0.4295
_exptl_absorpt_correction_type multi-scan
_exptl_absorpt_process_details
; 
 SADABS v.2.10 (Bruker,2003) was used for absorption correction. 
 R(int) for selected reflections was 0.074 before and 0.026 after 
 correction. The Ratio of minimum to maximum transmission is 0.652318. 
 The \l/2 correction factor is 0.0015 
;
_exptl_crystal_colour black
_exptl_crystal_density_diffrn 1.689
_exptl_crystal_density_method 'not measured'
_exptl_crystal_description block
_exptl_crystal_F_000 1424
_exptl_crystal_size_max 0.60
_exptl_crystal_size_mid 0.50
_exptl_crystal_size_min 0.30
_refine_diff_density_max 1.010
_refine_diff_density_min -0.369
_refine_diff_density_rms 0.094
_refine_ls_extinction_method none
_refine_ls_goodness_of_fit_ref 1.075
_refine_ls_hydrogen_treatment refall
_refine_ls_matrix_type full
_refine_ls_number_parameters 443
_refine_ls_number_reflns 6935
_refine_ls_number_restraints 0
_refine_ls_restrained_S_all 1.075
_refine_ls_R_factor_all 0.0410
_refine_ls_R_factor_gt 0.0357
_refine_ls_shift/su_max 0.002
_refine_ls_shift/su_mean 0.000
_refine_ls_structure_factor_coef Fsqd
_refine_ls_weighting_details 'calc w=1/[\s^2^(Fo^2^)+(0.0513P)^2^+2.1234P] where P=(Fo^2^+2Fc^2^)/3'
_refine_ls_weighting_scheme calc
_refine_ls_wR_factor_gt 0.0910
_refine_ls_wR_factor_ref 0.0937
_reflns_number_gt 6200
_reflns_number_total 6935
_reflns_threshold_expression I>2\s(I)
_cod_data_source_file om900615m_si_002.cif
_cod_data_source_block mjm201
_cod_original_sg_symbol_H-M 'P 21/c'
_cod_original_formula_sum 'C30 H16 N O6 Cl3 Co2'
_cod_database_code 4070111

loop_
_symmetry_equiv_pos_as_xyz
'x, y, z'
'-x, y+1/2, -z+1/2'
'-x, -y, -z'
'x, -y-1/2, z-1/2'

loop_
_atom_site_label
_atom_site_type_symbol
_atom_site_fract_x
_atom_site_fract_y
_atom_site_fract_z
_atom_site_U_iso_or_equiv
_atom_site_adp_type
_atom_site_occupancy
_atom_site_symmetry_multiplicity
_atom_site_calc_flag
Co1 Co 0.26413(2) 0.19854(2) 0.200818(13) 0.01221(8) Uani 1 1 d
Co2 Co 0.31012(2) 0.37963(2) 0.243330(13) 0.01302(8) Uani 1 1 d
C1 C 0.0733(2) 0.12815(18) 0.02285(11) 0.0207(4) Uani 1 1 d
H1 H 0.090(3) 0.057(2) 0.0230(13) 0.026(7) Uiso 1 1 d
C2 C 0.0335(2) 0.1761(2) -0.03491(11) 0.0266(5) Uani 1 1 d
H2 H 0.024(3) 0.133(3) -0.0718(15) 0.037(8) Uiso 1 1 d
C3 C 0.0017(2) 0.2825(2) -0.03608(11) 0.0257(5) Uani 1 1 d
H3 H -0.028(3) 0.315(2) -0.0752(13) 0.023(7) Uiso 1 1 d
C4 C 0.0115(2) 0.34168(18) 0.02069(10) 0.0194(4) Uani 1 1 d
H4 H -0.010(3) 0.413(2) 0.0189(13) 0.025(7) Uiso 1 1 d
C4A C 0.05350(18) 0.29473(15) 0.07878(10) 0.0142(4) Uani 1 1 d
C5 C 0.07391(17) 0.36118(14) 0.14025(9) 0.0124(4) Uani 1 1 d
O1 O 0.06090(15) 0.47148(11) 0.12805(8) 0.0162(3) Uani 1 1 d
H1O1 H 0.113(3) 0.486(2) 0.1148(12) 0.013(7) Uiso 1 1 d
C5A C -0.02242(18) 0.33026(15) 0.18742(9) 0.0130(4) Uani 1 1 d
C6 C -0.11536(18) 0.40108(16) 0.20223(10) 0.0154(4) Uani 1 1 d
H6 H -0.124(2) 0.465(2) 0.1791(11) 0.012(6) Uiso 1 1 d
C7 C -0.19615(19) 0.37620(17) 0.24976(11) 0.0192(4) Uani 1 1 d
H7 H -0.257(3) 0.420(2) 0.2611(13) 0.025(7) Uiso 1 1 d
C8 C -0.1846(2) 0.28068(18) 0.28292(11) 0.0213(4) Uani 1 1 d
H8 H -0.236(2) 0.265(2) 0.3152(13) 0.021(6) Uiso 1 1 d
C9 C -0.09492(19) 0.20808(17) 0.26669(10) 0.0178(4) Uani 1 1 d
H9 H -0.084(2) 0.145(2) 0.2855(12) 0.016(6) Uiso 1 1 d
C9A C -0.01447(18) 0.23066(15) 0.21802(9) 0.0141(4) Uani 1 1 d
C10 C 0.07279(18) 0.14654(15) 0.20122(10) 0.0148(4) Uani 1 1 d
H10 H 0.0764(19) 0.0893(18) 0.2273(10) 0.003(5) Uiso 1 1 d
C11 C 0.11711(18) 0.12683(15) 0.14071(10) 0.0153(4) Uani 1 1 d
H11 H 0.143(2) 0.057(2) 0.1315(12) 0.016(6) Uiso 1 1 d
C11A C 0.08230(18) 0.18543(16) 0.08068(10) 0.0150(4) Uani 1 1 d
C12 C 0.20343(18) 0.33571(14) 0.16882(9) 0.0126(3) Uani 1 1 d
C13 C 0.32294(19) 0.32552(15) 0.15465(9) 0.0144(4) Uani 1 1 d
C14 C 0.41001(18) 0.33932(15) 0.10426(10) 0.0141(4) Uani 1 1 d
C15 C 0.5326(2) 0.36886(19) 0.12106(11) 0.0212(4) Uani 1 1 d
H15 H 0.556(3) 0.383(2) 0.1662(14) 0.024(7) Uiso 1 1 d
C16 C 0.6162(2) 0.38651(19) 0.07396(11) 0.0221(4) Uani 1 1 d
H16 H 0.695(3) 0.406(2) 0.0802(12) 0.019(6) Uiso 1 1 d
C17 C 0.5766(2) 0.37369(16) 0.00925(10) 0.0171(4) Uani 1 1 d
C20 C 0.6630(2) 0.39821(16) -0.03917(11) 0.0194(4) Uani 1 1 d
N N 0.73234(18) 0.42057(16) -0.07584(10) 0.0248(4) Uani 1 1 d
C18 C 0.4555(2) 0.34106(18) -0.00845(10) 0.0190(4) Uani 1 1 d
H18 H 0.433(3) 0.333(2) -0.0529(14) 0.030(7) Uiso 1 1 d
C19 C 0.3724(2) 0.32389(17) 0.03875(10) 0.0179(4) Uani 1 1 d
H19 H 0.289(3) 0.301(2) 0.0282(13) 0.026(7) Uiso 1 1 d
C21 C 0.2750(2) 0.15857(17) 0.28353(11) 0.0205(4) Uani 1 1 d
O2 O 0.28340(18) 0.13259(15) 0.33647(8) 0.0342(4) Uani 1 1 d
C22 C 0.3820(2) 0.11677(16) 0.16880(10) 0.0187(4) Uani 1 1 d
O3 O 0.45569(16) 0.06793(14) 0.14527(9) 0.0290(4) Uani 1 1 d
C23 C 0.44407(19) 0.34131(16) 0.29653(10) 0.0174(4) Uani 1 1 d
O4 O 0.52543(15) 0.31510(13) 0.33017(8) 0.0268(4) Uani 1 1 d
C24 C 0.1844(2) 0.40660(17) 0.29615(10) 0.0184(4) Uani 1 1 d
O5 O 0.10276(15) 0.42767(15) 0.32550(8) 0.0268(4) Uani 1 1 d
C25 C 0.3612(2) 0.51291(17) 0.22631(11) 0.0205(4) Uani 1 1 d
O6 O 0.39969(17) 0.59402(13) 0.21633(9) 0.0321(4) Uani 1 1 d
C26 C 0.6560(2) 0.08577(18) 0.03886(11) 0.0233(4) Uani 1 1 d
H26 H 0.577(2) 0.1146(19) 0.0458(12) 0.013(6) Uiso 1 1 d
Cl1 Cl 0.64415(5) -0.05396(4) 0.04473(3) 0.02709(13) Uani 1 1 d
Cl2 Cl 0.70295(6) 0.12237(5) -0.03752(3) 0.03401(15) Uani 1 1 d
Cl3 Cl 0.75952(6) 0.13575(5) 0.10069(4) 0.03760(16) Uani 1 1 d

loop_
_atom_site_aniso_label
_atom_site_aniso_U_11
_atom_site_aniso_U_22
_atom_site_aniso_U_33
_atom_site_aniso_U_23
_atom_site_aniso_U_13
_atom_site_aniso_U_12
Co1 0.01158(13) 0.00936(13) 0.01543(14) 0.00127(9) -0.00112(10) 0.00007(9)
Co2 0.01301(13) 0.01234(13) 0.01358(13) -0.00142(9) -0.00022(10) -0.00146(9)
C1 0.0172(10) 0.0212(11) 0.0234(11) -0.0075(8) -0.0005(8) 0.0023(8)
C2 0.0241(11) 0.0359(13) 0.0194(10) -0.0098(10) -0.0015(9) 0.0042(9)
C3 0.0249(11) 0.0363(13) 0.0152(10) 0.0009(9) -0.0027(9) 0.0058(9)
C4 0.0181(10) 0.0198(10) 0.0201(10) 0.0029(8) -0.0005(8) 0.0032(8)
C4A 0.0113(8) 0.0150(9) 0.0163(9) -0.0011(7) 0.0012(7) -0.0004(7)
C5 0.0121(9) 0.0086(8) 0.0164(9) 0.0019(7) -0.0004(7) -0.0003(6)
O1 0.0150(7) 0.0085(6) 0.0255(8) 0.0042(6) 0.0040(6) -0.0001(5)
C5A 0.0122(8) 0.0120(8) 0.0144(9) -0.0016(7) -0.0018(7) -0.0017(7)
C6 0.0137(9) 0.0130(9) 0.0191(10) -0.0027(8) -0.0020(7) -0.0003(7)
C7 0.0147(10) 0.0192(10) 0.0237(11) -0.0067(8) 0.0022(8) -0.0008(7)
C8 0.0173(10) 0.0264(11) 0.0207(10) -0.0019(9) 0.0056(8) -0.0042(8)
C9 0.0169(10) 0.0167(10) 0.0199(10) 0.0029(8) 0.0009(8) -0.0033(7)
C9A 0.0125(9) 0.0124(8) 0.0169(9) -0.0005(7) -0.0013(7) -0.0017(7)
C10 0.0130(9) 0.0102(8) 0.0208(10) 0.0040(7) -0.0019(7) -0.0016(7)
C11 0.0133(9) 0.0082(8) 0.0238(10) -0.0013(7) -0.0030(7) -0.0006(6)
C11A 0.0107(9) 0.0149(9) 0.0191(9) -0.0025(7) 0.0000(7) -0.0008(7)
C12 0.0155(9) 0.0076(8) 0.0144(9) 0.0001(7) -0.0009(7) -0.0013(6)
C13 0.0214(10) 0.0083(8) 0.0136(9) 0.0013(7) 0.0021(7) 0.0019(7)
C14 0.0158(9) 0.0097(8) 0.0170(9) 0.0008(7) 0.0025(7) 0.0008(7)
C15 0.0178(10) 0.0297(12) 0.0159(10) 0.0021(8) -0.0003(8) -0.0020(8)
C16 0.0146(10) 0.0294(12) 0.0223(11) 0.0029(9) 0.0013(8) -0.0033(8)
C17 0.0188(10) 0.0132(9) 0.0200(10) 0.0035(7) 0.0061(8) 0.0021(7)
C20 0.0190(10) 0.0146(9) 0.0247(11) 0.0049(8) 0.0024(8) 0.0023(7)
N 0.0230(10) 0.0247(10) 0.0274(10) 0.0076(8) 0.0071(8) 0.0026(7)
C18 0.0207(10) 0.0207(10) 0.0157(10) -0.0008(8) 0.0017(8) 0.0001(8)
C19 0.0168(10) 0.0185(10) 0.0185(10) -0.0029(8) 0.0019(8) -0.0024(7)
C21 0.0214(10) 0.0179(10) 0.0217(10) 0.0014(8) -0.0031(8) -0.0067(8)
O2 0.0449(11) 0.0345(10) 0.0220(9) 0.0082(7) -0.0063(8) -0.0179(8)
C22 0.0186(10) 0.0151(9) 0.0219(10) 0.0027(8) -0.0021(8) 0.0005(7)
O3 0.0294(9) 0.0240(8) 0.0341(9) -0.0021(7) 0.0061(7) 0.0097(7)
C23 0.0193(10) 0.0146(9) 0.0183(9) -0.0051(8) 0.0013(8) -0.0020(7)
O4 0.0233(8) 0.0256(8) 0.0301(9) -0.0053(7) -0.0095(7) 0.0044(6)
C24 0.0205(10) 0.0191(10) 0.0149(9) -0.0014(8) -0.0026(8) -0.0013(8)
O5 0.0220(8) 0.0376(10) 0.0211(8) -0.0045(7) 0.0040(6) 0.0005(7)
C25 0.0196(10) 0.0187(10) 0.0225(10) -0.0023(8) -0.0033(8) -0.0006(8)
O6 0.0355(10) 0.0181(8) 0.0413(10) 0.0067(7) -0.0077(8) -0.0067(7)
C26 0.0207(11) 0.0197(10) 0.0289(12) 0.0015(9) -0.0019(9) -0.0002(8)
Cl1 0.0257(3) 0.0202(3) 0.0355(3) 0.0023(2) 0.0033(2) -0.0008(2)
Cl2 0.0373(3) 0.0288(3) 0.0369(3) 0.0095(2) 0.0100(3) 0.0052(2)
Cl3 0.0347(3) 0.0293(3) 0.0463(4) -0.0002(3) -0.0158(3) -0.0035(2)

loop_
_atom_type_symbol
_atom_type_description
_atom_type_scat_dispersion_real
_atom_type_scat_dispersion_imag
_atom_type_scat_source
C C 0.0033 0.0016 'International Tables Vol C Tables 4.2.6.8 and 6.1.1.4'
H H 0.0000 0.0000 'International Tables Vol C Tables 4.2.6.8 and 6.1.1.4'
N N 0.0061 0.0033 'International Tables Vol C Tables 4.2.6.8 and 6.1.1.4'
O O 0.0106 0.0060 'International Tables Vol C Tables 4.2.6.8 and 6.1.1.4'
Cl Cl 0.1484 0.1585 'International Tables Vol C Tables 4.2.6.8 and 6.1.1.4'
Co Co 0.3494 0.9721 'International Tables Vol C Tables 4.2.6.8 and 6.1.1.4'

loop_
_geom_angle_atom_site_label_1
_geom_angle_atom_site_label_2
_geom_angle_atom_site_label_3
_geom_angle
C21 Co1 C22 101.06(10)
C21 Co1 C12 125.23(9)
C22 Co1 C12 127.69(9)
C21 Co1 C13 133.42(9)
C22 Co1 C13 91.48(9)
C12 Co1 C13 39.99(8)
C21 Co1 C11 116.02(9)
C22 Co1 C11 93.26(9)
C12 Co1 C11 87.48(8)
C13 Co1 C11 107.68(8)
C21 Co1 C10 84.99(9)
C22 Co1 C10 121.72(9)
C12 Co1 C10 88.32(8)
C13 Co1 C10 125.39(8)
C11 Co1 C10 37.76(8)
C21 Co1 Co2 85.29(7)
C22 Co1 Co2 121.88(7)
C12 Co1 Co2 50.36(6)
C13 Co1 Co2 51.04(6)
C11 Co1 Co2 135.57(5)
C10 Co1 Co2 116.36(5)
C25 Co2 C23 97.16(9)
C25 Co2 C24 101.08(10)
C23 Co2 C24 105.90(9)
C25 Co2 C12 106.24(9)
C23 Co2 C12 143.99(9)
C24 Co2 C12 96.15(9)
C25 Co2 C13 95.54(9)
C23 Co2 C13 111.82(9)
C24 Co2 C13 136.24(9)
C12 Co2 C13 40.14(8)
C25 Co2 Co1 147.01(7)
C23 Co2 Co1 95.97(6)
C24 Co2 Co1 104.18(7)
C12 Co2 Co1 50.42(5)
C13 Co2 Co1 51.47(6)
C2 C1 C11A 121.3(2)
C2 C1 H1 118.7(17)
C11A C1 H1 119.9(17)
C3 C2 C1 120.0(2)
C3 C2 H2 122.5(19)
C1 C2 H2 117.4(19)
C2 C3 C4 119.9(2)
C2 C3 H3 120.5(17)
C4 C3 H3 119.6(17)
C4A C4 C3 120.6(2)
C4A C4 H4 120.8(17)
C3 C4 H4 118.6(17)
C4 C4A C11A 119.79(19)
C4 C4A C5 120.77(18)
C11A C4A C5 119.40(17)
O1 C5 C12 110.81(15)
O1 C5 C5A 107.54(15)
C12 C5 C5A 110.11(15)
O1 C5 C4A 112.31(16)
C12 C5 C4A 106.79(15)
C5A C5 C4A 109.28(15)
C5 O1 H1O1 105(2)
C6 C5A C9A 119.66(18)
C6 C5A C5 120.67(17)
C9A C5A C5 119.63(17)
C5A C6 C7 120.38(19)
C5A C6 H6 118.9(14)
C7 C6 H6 120.7(14)
C8 C7 C6 120.4(2)
C8 C7 H7 116.2(18)
C6 C7 H7 123.4(18)
C7 C8 C9 119.4(2)
C7 C8 H8 120.7(17)
C9 C8 H8 119.9(17)
C8 C9 C9A 121.0(2)
C8 C9 H9 123.6(16)
C9A C9 H9 115.4(16)
C9 C9A C5A 118.95(18)
C9 C9A C10 117.36(18)
C5A C9A C10 123.68(18)
C11 C10 C9A 127.08(18)
C11 C10 Co1 70.55(11)
C9A C10 Co1 114.03(13)
C11 C10 H10 113.3(14)
C9A C10 H10 115.8(14)
Co1 C10 H10 104.0(14)
C10 C11 C11A 126.07(18)
C10 C11 Co1 71.69(11)
C11A C11 Co1 114.64(13)
C10 C11 H11 118.0(15)
C11A C11 H11 110.9(15)
Co1 C11 H11 107.0(15)
C1 C11A C4A 118.44(19)
C1 C11A C11 117.84(19)
C4A C11A C11 123.67(18)
C13 C12 C5 143.60(18)
C13 C12 Co2 71.18(12)
C5 C12 Co2 137.07(14)
C13 C12 Co1 71.67(11)
C5 C12 Co1 126.97(13)
Co2 C12 Co1 79.23(7)
C12 C13 C14 144.53(19)
C12 C13 Co2 68.68(11)
C14 C13 Co2 135.55(15)
C12 C13 Co1 68.34(11)
C14 C13 Co1 132.92(14)
Co2 C13 Co1 77.49(7)
C15 C14 C19 119.08(18)
C15 C14 C13 119.71(18)
C19 C14 C13 121.21(18)
C16 C15 C14 120.9(2)
C16 C15 H15 120.8(16)
C14 C15 H15 118.0(16)
C15 C16 C17 119.3(2)
C15 C16 H16 127.1(17)
C17 C16 H16 113.7(17)
C16 C17 C18 120.68(19)
C16 C17 C20 118.4(2)
C18 C17 C20 120.9(2)
N C20 C17 177.5(2)
C19 C18 C17 119.8(2)
C19 C18 H18 122.6(18)
C17 C18 H18 117.6(18)
C18 C19 C14 120.20(19)
C18 C19 H19 121.8(17)
C14 C19 H19 118.0(17)
O2 C21 Co1 179.2(2)
O3 C22 Co1 176.1(2)
O4 C23 Co2 178.0(2)
O5 C24 Co2 175.16(19)
O6 C25 Co2 176.1(2)
Cl2 C26 Cl3 110.96(13)
Cl2 C26 Cl1 110.44(13)
Cl3 C26 Cl1 110.50(13)
Cl2 C26 H26 110.6(15)
Cl3 C26 H26 106.6(15)
Cl1 C26 H26 107.6(15)

loop_
_geom_bond_atom_site_label_1
_geom_bond_atom_site_label_2
_geom_bond_distance
Co1 C21 1.783(2)
Co1 C22 1.793(2)
Co1 C12 1.9436(19)
Co1 C13 1.9852(19)
Co1 C11 2.146(2)
Co1 C10 2.1604(19)
Co1 Co2 2.4774(4)
Co2 C25 1.804(2)
Co2 C23 1.820(2)
Co2 C24 1.827(2)
Co2 C12 1.9419(19)
Co2 C13 1.9732(19)
C1 C2 1.382(3)
C1 C11A 1.396(3)
C1 H1 0.92(3)
C2 C3 1.380(4)
C2 H2 0.94(3)
C3 C4 1.390(3)
C3 H3 0.95(3)
C4 C4A 1.389(3)
C4 H4 0.92(3)
C4A C11A 1.407(3)
C4A C5 1.527(3)
C5 O1 1.414(2)
C5 C12 1.512(3)
C5 C5A 1.522(3)
O1 H1O1 0.66(3)
C5A C6 1.388(3)
C5A C9A 1.403(3)
C6 C7 1.392(3)
C6 H6 0.94(2)
C7 C8 1.384(3)
C7 H7 0.90(3)
C8 C9 1.385(3)
C8 H8 0.92(3)
C9 C9A 1.401(3)
C9 H9 0.89(3)
C9A C10 1.471(3)
C10 C11 1.393(3)
C10 H10 0.90(2)
C11 C11A 1.473(3)
C11 H11 0.94(3)
C12 C13 1.344(3)
C13 C14 1.459(3)
C14 C15 1.392(3)
C14 C19 1.404(3)
C15 C16 1.388(3)
C15 H15 0.97(3)
C16 C17 1.389(3)
C16 H16 0.89(3)
C17 C18 1.392(3)
C17 C20 1.446(3)
C20 N 1.135(3)
C18 C19 1.386(3)
C18 H18 0.94(3)
C19 H19 0.95(3)
C21 O2 1.143(3)
C22 O3 1.138(3)
C23 O4 1.131(3)
C24 O5 1.133(3)
C25 O6 1.124(3)
C26 Cl2 1.755(2)
C26 Cl3 1.757(2)
C26 Cl1 1.765(2)
C26 H26 0.94(2)

loop_
_geom_hbond_atom_site_label_D
_geom_hbond_atom_site_label_H
_geom_hbond_atom_site_label_A
_geom_hbond_distance_DH
_geom_hbond_distance_HA
_geom_hbond_distance_DA
_geom_hbond_angle_DHA
_geom_hbond_site_symmetry_A
O1 H1O1 N 0.66(3) 2.23(3) 2.877(2) 164(3) 3_665

loop_
_geom_torsion_atom_site_label_1
_geom_torsion_atom_site_label_2
_geom_torsion_atom_site_label_3
_geom_torsion_atom_site_label_4
_geom_torsion
C21 Co1 Co2 C25 162.28(15)
C22 Co1 Co2 C25 62.18(15)
C12 Co1 Co2 C25 -52.63(15)
C13 Co1 Co2 C25 -0.19(15)
C11 Co1 Co2 C25 -74.71(15)
C10 Co1 Co2 C25 -115.69(14)
C21 Co1 Co2 C23 49.25(10)
C22 Co1 Co2 C23 -50.86(10)
C12 Co1 Co2 C23 -165.67(10)
C13 Co1 Co2 C23 -113.23(10)
C11 Co1 Co2 C23 172.26(10)
C10 Co1 Co2 C23 131.28(9)
C21 Co1 Co2 C24 -58.84(10)
C22 Co1 Co2 C24 -158.95(11)
C12 Co1 Co2 C24 86.24(10)
C13 Co1 Co2 C24 138.69(10)
C11 Co1 Co2 C24 64.17(11)
C10 Co1 Co2 C24 23.19(9)
C21 Co1 Co2 C12 -145.08(10)
C22 Co1 Co2 C12 114.81(11)
C13 Co1 Co2 C12 52.44(11)
C11 Co1 Co2 C12 -22.07(11)
C10 Co1 Co2 C12 -63.05(10)
C21 Co1 Co2 C13 162.47(10)
C22 Co1 Co2 C13 62.37(11)
C12 Co1 Co2 C13 -52.44(11)
C11 Co1 Co2 C13 -74.52(11)
C10 Co1 Co2 C13 -115.50(10)
C11A C1 C2 C3 -0.1(4)
C1 C2 C3 C4 1.0(4)
C2 C3 C4 C4A 0.2(3)
C3 C4 C4A C11A -2.2(3)
C3 C4 C4A C5 175.31(19)
C4 C4A C5 O1 -7.5(3)
C11A C4A C5 O1 169.97(17)
C4 C4A C5 C12 -129.19(19)
C11A C4A C5 C12 48.3(2)
C4 C4A C5 C5A 111.7(2)
C11A C4A C5 C5A -70.8(2)
O1 C5 C5A C6 10.4(2)
C12 C5 C5A C6 131.25(18)
C4A C5 C5A C6 -111.75(19)
O1 C5 C5A C9A -167.24(17)
C12 C5 C5A C9A -46.4(2)
C4A C5 C5A C9A 70.6(2)
C9A C5A C6 C7 3.6(3)
C5 C5A C6 C7 -174.10(18)
C5A C6 C7 C8 0.2(3)
C6 C7 C8 C9 -2.5(3)
C7 C8 C9 C9A 1.1(3)
C8 C9 C9A C5A 2.6(3)
C8 C9 C9A C10 -176.37(19)
C6 C5A C9A C9 -4.9(3)
C5 C5A C9A C9 172.79(17)
C6 C5A C9A C10 174.01(18)
C5 C5A C9A C10 -8.3(3)
C9 C9A C10 C11 147.8(2)
C5A C9A C10 C11 -31.1(3)
C9 C9A C10 Co1 -129.07(16)
C5A C9A C10 Co1 52.0(2)
C21 Co1 C10 C11 -146.36(13)
C22 Co1 C10 C11 -46.44(15)
C12 Co1 C10 C11 88.06(12)
C13 Co1 C10 C11 72.01(14)
Co2 Co1 C10 C11 131.43(10)
C21 Co1 C10 C9A 90.78(16)
C22 Co1 C10 C9A -169.30(14)
C12 Co1 C10 C9A -34.81(15)
C13 Co1 C10 C9A -50.85(18)
C11 Co1 C10 C9A -122.9(2)
Co2 Co1 C10 C9A 8.57(16)
C9A C10 C11 C11A -1.7(3)
Co1 C10 C11 C11A -107.60(19)
C9A C10 C11 Co1 105.93(19)
C21 Co1 C11 C10 37.89(15)
C22 Co1 C11 C10 141.87(13)
C12 Co1 C11 C10 -90.51(12)
C13 Co1 C11 C10 -125.53(12)
Co2 Co1 C11 C10 -73.67(13)
C21 Co1 C11 C11A 159.92(15)
C22 Co1 C11 C11A -96.09(16)
C12 Co1 C11 C11A 31.53(15)
C13 Co1 C11 C11A -3.49(17)
C10 Co1 C11 C11A 122.0(2)
Co2 Co1 C11 C11A 48.37(18)
C2 C1 C11A C4A -1.9(3)
C2 C1 C11A C11 175.9(2)
C4 C4A C11A C1 3.0(3)
C5 C4A C11A C1 -174.50(18)
C4 C4A C11A C11 -174.63(19)
C5 C4A C11A C11 7.8(3)
C10 C11 C11A C1 -144.4(2)
Co1 C11 C11A C1 130.95(17)
C10 C11 C11A C4A 33.3(3)
Co1 C11 C11A C4A -51.4(2)
O1 C5 C12 C13 -74.6(3)
C5A C5 C12 C13 166.5(3)
C4A C5 C12 C13 48.0(3)
O1 C5 C12 Co2 56.6(3)
C5A C5 C12 Co2 -62.2(2)
C4A C5 C12 Co2 179.25(16)
O1 C5 C12 Co1 174.40(13)
C5A C5 C12 Co1 55.5(2)
C4A C5 C12 Co1 -63.0(2)
C25 Co2 C12 C13 79.07(13)
C23 Co2 C12 C13 -49.38(19)
C24 Co2 C12 C13 -177.47(12)
Co1 Co2 C12 C13 -74.13(11)
C25 Co2 C12 C5 -72.8(2)
C23 Co2 C12 C5 158.72(18)
C24 Co2 C12 C5 30.6(2)
C13 Co2 C12 C5 -151.9(3)
Co1 Co2 C12 C5 134.0(2)
C25 Co2 C12 Co1 153.21(8)
C23 Co2 C12 Co1 24.75(17)
C24 Co2 C12 Co1 -103.34(8)
C13 Co2 C12 Co1 74.13(11)
C21 Co1 C12 C13 117.86(13)
C22 Co1 C12 C13 -29.53(16)
C11 Co1 C12 C13 -121.70(12)
C10 Co1 C12 C13 -159.48(12)
Co2 Co1 C12 C13 73.57(11)
C21 Co1 C12 C5 -97.85(18)
C22 Co1 C12 C5 114.75(17)
C13 Co1 C12 C5 144.3(2)
C11 Co1 C12 C5 22.58(17)
C10 Co1 C12 C5 -15.19(17)
Co2 Co1 C12 C5 -142.1(2)
C21 Co1 C12 Co2 44.30(12)
C22 Co1 C12 Co2 -103.10(10)
C13 Co1 C12 Co2 -73.57(11)
C11 Co1 C12 Co2 164.73(8)
C10 Co1 C12 Co2 126.96(7)
C5 C12 C13 C14 6.7(5)
Co2 C12 C13 C14 -140.6(3)
Co1 C12 C13 C14 134.9(3)
C5 C12 C13 Co2 147.3(3)
Co1 C12 C13 Co2 -84.54(6)
C5 C12 C13 Co1 -128.2(3)
Co2 C12 C13 Co1 84.54(6)
C25 Co2 C13 C12 -108.72(13)
C23 Co2 C13 C12 151.27(12)
C24 Co2 C13 C12 3.64(17)
Co1 Co2 C13 C12 71.38(11)
C25 Co2 C13 C14 39.5(2)
C23 Co2 C13 C14 -60.5(2)
C24 Co2 C13 C14 151.91(19)
C12 Co2 C13 C14 148.3(3)
Co1 Co2 C13 C14 -140.3(2)
C25 Co2 C13 Co1 179.90(8)
C23 Co2 C13 Co1 79.89(9)
C24 Co2 C13 Co1 -67.74(13)
C12 Co2 C13 Co1 -71.38(11)
C21 Co1 C13 C12 -96.18(16)
C22 Co1 C13 C12 157.03(13)
C11 Co1 C13 C12 63.14(13)
C10 Co1 C13 C12 25.46(15)
Co2 Co1 C13 C12 -71.78(11)
C21 Co1 C13 C14 118.0(2)
C22 Co1 C13 C14 11.2(2)
C12 Co1 C13 C14 -145.8(3)
C11 Co1 C13 C14 -82.7(2)
C10 Co1 C13 C14 -120.4(2)
Co2 Co1 C13 C14 142.4(2)
C21 Co1 C13 Co2 -24.40(14)
C22 Co1 C13 Co2 -131.19(8)
C12 Co1 C13 Co2 71.78(11)
C11 Co1 C13 Co2 134.92(7)
C10 Co1 C13 Co2 97.24(9)
C12 C13 C14 C15 146.6(3)
Co2 C13 C14 C15 24.2(3)
Co1 C13 C14 C15 -97.5(2)
C12 C13 C14 C19 -33.1(4)
Co2 C13 C14 C19 -155.46(17)
Co1 C13 C14 C19 82.8(3)
C19 C14 C15 C16 2.1(3)
C13 C14 C15 C16 -177.5(2)
C14 C15 C16 C17 -0.4(3)
C15 C16 C17 C18 -1.5(3)
C15 C16 C17 C20 176.6(2)
C16 C17 C18 C19 1.7(3)
C20 C17 C18 C19 -176.3(2)
C17 C18 C19 C14 0.0(3)
C15 C14 C19 C18 -1.9(3)
C13 C14 C19 C18 177.74(19)
